data_7200912
loop_
_publ_author_name
'Shao, Xiangfeng'
'Yamaji, Yuhta'
'Sugimoto, Toyonari'

_publ_section_title
;
 Antiferromagnetic ordering of the FeBr4&#x2212; d-spins via strong
 \p--d interaction in a semiconducting EDT-CP-TTFVS&#x00B7;FeBr4 salt
;
_journal_issue 22
_journal_name_full 'Journal of Materials Chemistry'
_journal_page_first 3688
_journal_paper_doi 10.1039/b900644c
_journal_volume 19
_journal_year 2009
_chemical_formula_moiety 'C14 H10 Br4 Fe O2 S7 '
_chemical_formula_sum 'C14 H10 Br4 Fe O2 S7'
_chemical_formula_weight 810.11
_chemical_melting_point 435
_space_group_IT_number 2
_symmetry_cell_setting triclinic
_symmetry_Int_Tables_number 2
_symmetry_space_group_name_Hall '-P 1'
_symmetry_space_group_name_H-M 'P -1'
_cell_angle_alpha 101.101(4)
_cell_angle_beta 95.706(4)
_cell_angle_gamma 107.744(4)
_cell_formula_units_Z 2
_cell_length_a 7.6140(15)
_cell_length_b 9.4388(18)
_cell_length_c 17.891(4)
_cell_measurement_reflns_used 4062
_cell_measurement_temperature 298.1
_cell_measurement_theta_max 27.4
_cell_measurement_theta_min 3.2
_cell_volume 1184.4(4)
_computing_cell_refinement PROCESS-AUTO
_computing_data_collection PROCESS-AUTO
_computing_data_reduction CrystalStructure
_computing_molecular_graphics Ortep3
_computing_publication_material 'CrystalStructure 3.8'
_computing_structure_refinement CRYSTALS
_computing_structure_solution SHELXS97
_diffrn_detector_area_resol_mean 10.00
_diffrn_measured_fraction_theta_full 0.972
_diffrn_measured_fraction_theta_max 0.972
_diffrn_measurement_device_type 'Rigaku RAXIS-RAPID'
_diffrn_measurement_method \w
_diffrn_radiation_type 'Mo K\a'
_diffrn_radiation_wavelength 0.71075
_diffrn_reflns_av_R_equivalents 0.120
_diffrn_reflns_limit_h_max 9
_diffrn_reflns_limit_h_min -9
_diffrn_reflns_limit_k_max 12
_diffrn_reflns_limit_k_min -12
_diffrn_reflns_limit_l_max 23
_diffrn_reflns_limit_l_min -23
_diffrn_reflns_number 11465
_diffrn_reflns_theta_full 27.42
_diffrn_reflns_theta_max 27.42
_exptl_absorpt_coefficient_mu 8.031
_exptl_absorpt_correction_T_max 0.852
_exptl_absorpt_correction_T_min 0.123
_exptl_absorpt_correction_type multi-scan
_exptl_absorpt_process_details
;
Higashi, T. (1995). Program for Absorption Correction.
Rigaku Corporation, Tokyo, Japan.
;
_exptl_crystal_colour black
_exptl_crystal_density_diffrn 2.271
_exptl_crystal_density_meas ?
_exptl_crystal_density_method .
_exptl_crystal_description platelet
_exptl_crystal_F_000 776.00
_exptl_crystal_size_max 0.40
_exptl_crystal_size_mid 0.20
_exptl_crystal_size_min 0.02
_refine_diff_density_max 1.27
_refine_diff_density_min -1.29
_refine_ls_extinction_method none
_refine_ls_goodness_of_fit_ref 1.032
_refine_ls_hydrogen_treatment refall
_refine_ls_number_parameters 263
_refine_ls_number_reflns 3484
_refine_ls_R_factor_gt 0.0561
_refine_ls_shift/su_max 0.0000
_refine_ls_structure_factor_coef F
_refine_ls_weighting_details
;
Chebychev polynomial with 3 parameters (Carruthers & Watkin, 1979)
8.9584 -3.2107 6.3827
;
_refine_ls_weighting_scheme calc
_refine_ls_wR_factor_ref 0.0676
_reflns_number_gt 3484
_reflns_number_total 5246
_reflns_threshold_expression F^2^>2.0\s(F^2^)
_cod_data_source_file b900644c.txt
_cod_data_source_block '_EDO-CP-TTFVS-FeBr4'
_cod_depositor_comments
;
The following automatic conversions were performed:

'_chemical_melting_point' value '435 K' was changed to '435' - the
value should be numeric and without a unit designator.

Automatic conversion script
Id: cif_fix_values 1646 2011-03-28 12:23:43Z adriana 
;
_cod_original_formula_sum 'C14 H10 Br4 Fe O2 S7 '
_cod_database_code 7200912

loop_
_symmetry_equiv_pos_site_id
_symmetry_equiv_pos_as_xyz
1 +X,+Y,+Z
2 -X,-Y,-Z

loop_
_atom_site_label
_atom_site_type_symbol
_atom_site_fract_x
_atom_site_fract_y
_atom_site_fract_z
_atom_site_U_iso_or_equiv
_atom_site_adp_type
_atom_site_occupancy
_atom_site_symmetry_multiplicity
_atom_site_calc_flag
_atom_site_refinement_flags
_atom_site_disorder_assembly
_atom_site_disorder_group
Br(1) Br 0.1425(2) 0.68758(15) 0.29215(7) 0.0660(4) Uani 1.00 1 d . . .
Br(2) Br 0.38070(19) 0.64790(17) 0.11735(8) 0.0695(4) Uani 1.00 1 d . . .
Br(3) Br -0.1329(2) 0.62400(16) 0.09208(8) 0.0687(4) Uani 1.00 1 d . . .
Br(4) Br 0.0064(2) 0.29929(15) 0.14756(9) 0.0756(5) Uani 1.00 1 d . . .
Fe(1) Fe 0.0974(2) 0.56281(19) 0.16063(9) 0.0508(5) Uani 1.00 1 d . . .
S(1) S -0.0337(4) 0.1789(3) 0.48661(17) 0.0524(9) Uani 1.00 1 d . . .
S(2) S 0.0642(4) 0.3256(3) 0.35870(16) 0.0513(9) Uani 1.00 1 d . . .
S(3) S 0.2450(4) 0.4799(3) 0.60671(16) 0.0491(9) Uani 1.00 1 d . . .
S(4) S 0.3462(4) 0.6274(3) 0.48081(16) 0.0496(9) Uani 1.00 1 d . . .
S(5) S 0.4023(4) 0.6167(3) 0.77775(17) 0.0542(9) Uani 1.00 1 d . . .
S(6) S 0.6459(4) 0.9019(3) 0.75293(17) 0.0507(9) Uani 1.00 1 d . . .
S(7) S 0.6185(4) 0.9100(3) 0.58296(18) 0.0582(10) Uani 1.00 1 d . . .
O(1) O -0.2347(12) -0.0775(9) 0.3856(4) 0.065(2) Uani 1.00 1 d . . .
O(2) O -0.1438(12) 0.0711(9) 0.2612(4) 0.066(2) Uani 1.00 1 d . . .
C(1) C 0.0974(16) 0.3384(12) 0.4569(6) 0.046(3) Uani 1.00 1 d . . .
C(2) C 0.2136(14) 0.4659(11) 0.5090(5) 0.038(3) Uani 1.00 1 d . . .
C(3) C -0.1297(17) 0.0704(13) 0.3935(6) 0.050(3) Uani 1.00 1 d . . .
C(4) C -0.0852(16) 0.1379(13) 0.3346(7) 0.054(4) Uani 1.00 1 d . . .
C(5) C 0.4144(14) 0.6607(12) 0.6310(6) 0.041(3) Uani 1.00 1 d . . .
C(6) C 0.4674(14) 0.7366(12) 0.5743(5) 0.042(3) Uani 1.00 1 d . . .
C(7) C 0.4855(15) 0.7223(11) 0.7116(6) 0.046(3) Uani 1.00 1 d . . .
C(8) C 0.5343(16) 0.7539(12) 0.8579(6) 0.050(3) Uani 1.00 1 d . . .
C(9) C 0.6434(17) 0.8853(13) 0.8481(6) 0.049(3) Uani 1.00 1 d . . .
C(10) C -0.3305(19) -0.1436(14) 0.3055(7) 0.070(4) Uani 1.00 1 d . . .
C(11) C -0.210(2) -0.0940(15) 0.2500(7) 0.081(5) Uani 1.00 1 d . . .
C(12) C 0.5403(19) 0.7509(13) 0.9425(6) 0.064(4) Uani 1.00 1 d . . .
C(13) C 0.696(2) 0.8989(13) 0.9813(7) 0.073(4) Uani 1.00 1 d . . .
C(14) C 0.7540(18) 0.9937(12) 0.9223(7) 0.061(4) Uani 1.00 1 d . . .
H(1) H -0.3729 -0.2519 0.2973 0.078 Uiso 1.00 1 c R . .
H(2) H -0.4350 -0.1095 0.2985 0.078 Uiso 1.00 1 c R . .
H(3) H -0.2773 -0.1381 0.1989 0.096 Uiso 1.00 1 c R . .
H(4) H -0.1055 -0.1285 0.2566 0.096 Uiso 1.00 1 c R . .
H(5) H 0.4250 0.7500 0.9588 0.076 Uiso 1.00 1 c R . .
H(6) H 0.5690 0.6640 0.9519 0.076 Uiso 1.00 1 c R . .
H(7) H 0.6544 0.9553 1.0214 0.080 Uiso 1.00 1 c R . .
H(8) H 0.8009 0.8759 1.0025 0.080 Uiso 1.00 1 c R . .
H(9) H 0.8844 1.0211 0.9213 0.069 Uiso 1.00 1 c R . .
H(10) H 0.7200 1.0836 0.9320 0.069 Uiso 1.00 1 c R . .

loop_
_atom_site_aniso_label
_atom_site_aniso_U_11
_atom_site_aniso_U_22
_atom_site_aniso_U_33
_atom_site_aniso_U_12
_atom_site_aniso_U_13
_atom_site_aniso_U_23
Br(1) 0.0731(9) 0.0668(8) 0.0524(8) 0.0150(7) 0.0140(6) 0.0122(6)
Br(2) 0.0569(8) 0.0877(10) 0.0638(9) 0.0199(8) 0.0187(7) 0.0199(7)
Br(3) 0.0654(9) 0.0713(9) 0.0711(9) 0.0307(7) -0.0002(7) 0.0137(7)
Br(4) 0.0820(10) 0.0514(8) 0.0995(11) 0.0265(8) 0.0278(8) 0.0188(7)
Fe(1) 0.0508(10) 0.0517(10) 0.0512(11) 0.0180(9) 0.0105(8) 0.0124(8)
S(1) 0.058(2) 0.0533(17) 0.0449(18) 0.0181(16) 0.0050(15) 0.0130(15)
S(2) 0.057(2) 0.0520(17) 0.0409(18) 0.0161(16) 0.0075(15) 0.0055(15)
S(3) 0.0552(19) 0.0492(17) 0.0395(17) 0.0141(16) 0.0065(14) 0.0083(14)
S(4) 0.0558(19) 0.0529(18) 0.0411(17) 0.0196(16) 0.0099(14) 0.0096(14)
S(5) 0.063(2) 0.0487(17) 0.0420(18) 0.0053(16) 0.0097(15) 0.0109(14)
S(6) 0.055(2) 0.0432(16) 0.0491(19) 0.0120(15) 0.0065(15) 0.0089(14)
S(7) 0.066(2) 0.0506(18) 0.055(2) 0.0137(17) 0.0134(17) 0.0139(16)
O(1) 0.078(6) 0.051(5) 0.061(5) 0.016(4) 0.004(4) 0.016(4)
O(2) 0.085(6) 0.054(5) 0.038(5) 0.003(4) 0.004(4) -0.005(4)
C(1) 0.050(7) 0.054(7) 0.044(6) 0.036(6) 0.008(5) 0.007(6)
C(2) 0.045(6) 0.041(6) 0.026(6) 0.022(5) -0.004(5) -0.003(5)
C(3) 0.058(8) 0.058(7) 0.038(7) 0.038(7) -0.013(5) 0.002(6)
C(4) 0.061(8) 0.056(7) 0.055(8) 0.037(7) 0.009(6) 0.009(7)
C(5) 0.045(7) 0.054(6) 0.038(7) 0.033(6) 0.013(5) 0.011(5)
C(6) 0.042(6) 0.056(7) 0.034(6) 0.020(6) 0.017(5) 0.009(5)
C(7) 0.045(7) 0.041(6) 0.055(8) 0.017(5) 0.018(6) 0.006(5)
C(8) 0.053(7) 0.044(6) 0.055(8) 0.017(6) 0.015(6) 0.008(5)
C(9) 0.058(7) 0.052(7) 0.041(7) 0.025(6) 0.005(6) 0.011(6)
C(10) 0.073(9) 0.057(8) 0.065(9) 0.008(7) 0.003(7) 0.008(7)
C(11) 0.103(12) 0.069(9) 0.068(10) 0.041(9) 0.008(9) -0.006(8)
C(12) 0.086(10) 0.063(8) 0.040(7) 0.026(7) -0.000(6) 0.010(6)
C(13) 0.090(10) 0.052(7) 0.057(8) 0.006(7) -0.007(7) 0.003(7)
C(14) 0.061(8) 0.044(7) 0.068(8) 0.011(6) 0.002(6) 0.004(6)

loop_
_atom_type_symbol
_atom_type_description
_atom_type_scat_dispersion_real
_atom_type_scat_dispersion_imag
_atom_type_scat_source
C C 0.003 0.002
;
International Tables for Crystallography
(1992, Vol. C, Tables 4.2.6.8 and 6.1.1.4)
;
H H 0.000 0.000
;
International Tables for Crystallography
(1992, Vol. C, Table 6.1.1.4)
;
O O 0.011 0.006
;
International Tables for Crystallography
(1992, Vol. C, Tables 4.2.6.8 and 6.1.1.4)
;
S S 0.125 0.123
;
International Tables for Crystallography
(1992, Vol. C, Tables 4.2.6.8 and 6.1.1.4)
;
Fe Fe 0.346 0.844
;
International Tables for Crystallography
(1992, Vol. C, Tables 4.2.6.8 and 6.1.1.4)
;
Br Br -0.290 2.459
;
International Tables for Crystallography
(1992, Vol. C, Tables 4.2.6.8 and 6.1.1.4)
;

loop_
_geom_angle_atom_site_label_1
_geom_angle_atom_site_label_2
_geom_angle_atom_site_label_3
_geom_angle
_geom_angle_publ_flag
_geom_angle_site_symmetry_1
_geom_angle_site_symmetry_2
_geom_angle_site_symmetry_3
Br(1) Fe(1) Br(2) 107.61(7) yes . . .
Br(1) Fe(1) Br(3) 108.87(9) yes . . .
Br(1) Fe(1) Br(4) 109.78(8) yes . . .
Br(2) Fe(1) Br(3) 110.80(9) yes . . .
Br(2) Fe(1) Br(4) 109.93(9) yes . . .
Br(3) Fe(1) Br(4) 109.80(7) yes . . .
C(1) S(1) C(3) 94.5(5) yes . . .
C(1) S(2) C(4) 95.0(5) yes . . .
C(2) S(3) C(5) 95.7(5) yes . . .
C(2) S(4) C(6) 97.4(4) yes . . .
C(7) S(5) C(8) 95.3(5) yes . . .
C(7) S(6) C(9) 95.7(5) yes . . .
C(3) O(1) C(10) 109.8(9) yes . . .
C(4) O(2) C(11) 110.6(10) yes . . .
S(1) C(1) S(2) 115.8(5) yes . . .
S(1) C(1) C(2) 121.3(8) yes . . .
S(2) C(1) C(2) 122.8(9) yes . . .
S(3) C(2) S(4) 114.7(4) yes . . .
S(3) C(2) C(1) 123.0(8) yes . . .
S(4) C(2) C(1) 122.3(8) yes . . .
S(1) C(3) O(1) 117.3(8) yes . . .
S(1) C(3) C(4) 117.4(8) yes . . .
O(1) C(3) C(4) 125.2(9) yes . . .
S(2) C(4) O(2) 118.0(9) yes . . .
S(2) C(4) C(3) 117.1(8) yes . . .
O(2) C(4) C(3) 124.9(9) yes . . .
S(3) C(5) C(6) 120.0(7) yes . . .
S(3) C(5) C(7) 115.6(8) yes . . .
C(6) C(5) C(7) 124.3(8) yes . . .
S(4) C(6) S(7) 118.9(6) yes . . .
S(4) C(6) C(5) 112.1(6) yes . . .
S(7) C(6) C(5) 129.0(7) yes . . .
S(5) C(7) S(6) 114.2(6) yes . . .
S(5) C(7) C(5) 119.8(7) yes . . .
S(6) C(7) C(5) 125.9(8) yes . . .
S(5) C(8) C(9) 118.6(9) yes . . .
S(5) C(8) C(12) 129.1(8) yes . . .
C(9) C(8) C(12) 112.3(8) yes . . .
S(6) C(9) C(8) 116.2(7) yes . . .
S(6) C(9) C(14) 130.5(8) yes . . .
C(8) C(9) C(14) 113.3(10) yes . . .
O(1) C(10) C(11) 112.1(10) yes . . .
O(2) C(11) C(10) 111.9(11) yes . . .
C(8) C(12) C(13) 101.8(9) yes . . .
C(12) C(13) C(14) 110.0(9) yes . . .
C(9) C(14) C(13) 101.9(8) yes . . .
O(1) C(10) H(1) 108.4 no . . .
O(1) C(10) H(2) 108.1 no . . .
C(11) C(10) H(1) 110.9 no . . .
C(11) C(10) H(2) 107.9 no . . .
H(1) C(10) H(2) 109.5 no . . .
O(2) C(11) H(3) 108.4 no . . .
O(2) C(11) H(4) 109.5 no . . .
C(10) C(11) H(3) 109.4 no . . .
C(10) C(11) H(4) 108.2 no . . .
H(3) C(11) H(4) 109.5 no . . .
C(8) C(12) H(5) 111.5 no . . .
C(8) C(12) H(6) 110.6 no . . .
C(13) C(12) H(5) 111.5 no . . .
C(13) C(12) H(6) 111.9 no . . .
H(5) C(12) H(6) 109.5 no . . .
C(12) C(13) H(7) 109.4 no . . .
C(12) C(13) H(8) 109.2 no . . .
C(14) C(13) H(7) 109.7 no . . .
C(14) C(13) H(8) 109.1 no . . .
H(7) C(13) H(8) 109.5 no . . .
C(9) C(14) H(9) 110.9 no . . .
C(9) C(14) H(10) 111.1 no . . .
C(13) C(14) H(9) 112.0 no . . .
C(13) C(14) H(10) 111.4 no . . .
H(9) C(14) H(10) 109.5 no . . .

loop_
_geom_bond_atom_site_label_1
_geom_bond_atom_site_label_2
_geom_bond_distance
_geom_bond_publ_flag
_geom_bond_site_symmetry_1
_geom_bond_site_symmetry_2
Br(1) Fe(1) 2.3595(19) yes . .
Br(2) Fe(1) 2.326(2) yes . .
Br(3) Fe(1) 2.319(2) yes . .
Br(4) Fe(1) 2.327(2) yes . .
S(1) C(1) 1.745(12) yes . .
S(1) C(3) 1.732(10) yes . .
S(2) C(1) 1.726(11) yes . .
S(2) C(4) 1.732(11) yes . .
S(3) C(2) 1.715(10) yes . .
S(3) C(5) 1.740(9) yes . .
S(4) C(2) 1.748(10) yes . .
S(4) C(6) 1.777(9) yes . .
S(5) C(7) 1.736(12) yes . .
S(5) C(8) 1.717(9) yes . .
S(6) C(7) 1.729(9) yes . .
S(6) C(9) 1.741(12) yes . .
S(7) C(6) 1.657(10) yes . .
O(1) C(3) 1.352(13) yes . .
O(1) C(10) 1.464(14) yes . .
O(2) C(4) 1.309(13) yes . .
O(2) C(11) 1.450(15) yes . .
C(1) C(2) 1.362(12) yes . .
C(3) C(4) 1.353(18) yes . .
C(5) C(6) 1.375(16) yes . .
C(5) C(7) 1.429(14) yes . .
C(8) C(9) 1.320(16) yes . .
C(8) C(12) 1.517(16) yes . .
C(9) C(14) 1.500(14) yes . .
C(10) C(11) 1.47(2) yes . .
C(12) C(13) 1.515(15) yes . .
C(13) C(14) 1.524(19) yes . .
C(10) H(1) 0.950 no . .
C(10) H(2) 0.950 no . .
C(11) H(3) 0.950 no . .
C(11) H(4) 0.950 no . .
C(12) H(5) 0.950 no . .
C(12) H(6) 0.950 no . .
C(13) H(7) 0.950 no . .
C(13) H(8) 0.950 no . .
C(14) H(9) 0.950 no . .
C(14) H(10) 0.950 no . .

loop_
_geom_contact_atom_site_label_1
_geom_contact_atom_site_label_2
_geom_contact_distance
_geom_contact_publ_flag
_geom_contact_site_symmetry_1
_geom_contact_site_symmetry_2
Br(4) O(2) 3.275(8) ? . .
S(1) S(4) 3.444(5) ? . 2_566
S(1) O(1) 3.381(10) ? . 2_556
S(2) S(3) 3.433(5) ? . 2_566
S(3) S(2) 3.433(5) ? . 2_566
S(4) S(1) 3.444(5) ? . 2_566
O(1) S(1) 3.381(10) ? . 2_556
O(2) Br(4) 3.275(8) ? . .
C(1) C(2) 3.451(18) ? . 2_566
C(2) C(1) 3.451(18) ? . 2_566
C(2) C(2) 3.500(17) ? . 2_566
Br(1) H(1) 3.546 ? . 1_665
Br(1) H(2) 3.181 ? . 1_665
Br(1) H(4) 3.028 ? . 1_565
Br(2) H(1) 3.365 ? . 1_665
Br(2) H(2) 3.463 ? . 1_665
Br(2) H(3) 2.810 ? . 1_665
Br(2) H(5) 3.184 ? . 1_554
Br(2) H(6) 3.424 ? . 1_554
Br(2) H(6) 3.119 ? . 2_666
Br(2) H(10) 3.115 ? . 2_676
Br(3) H(3) 3.190 ? . 1_565
Br(3) H(4) 3.331 ? . 1_565
Br(3) H(5) 3.437 ? . 2_566
Br(3) H(6) 3.367 ? . 1_454
Br(3) H(6) 3.491 ? . 2_566
Br(3) H(8) 3.243 ? . 1_454
Br(3) H(9) 3.376 ? . 2_676
Br(4) H(5) 3.480 ? . 2_566
Br(4) H(8) 3.556 ? . 2_666
Br(4) H(9) 3.414 ? . 2_666
S(3) H(1) 3.301 ? . 2_556
S(5) H(1) 3.377 ? . 2_556
S(6) H(2) 3.096 ? . 2_566
S(6) H(4) 3.541 ? . 2_666
S(7) H(2) 3.264 ? . 2_566
C(12) H(7) 3.509 ? . 2_677
C(12) H(10) 3.582 ? . 2_677
C(13) H(7) 3.356 ? . 2_677
C(13) H(9) 3.274 ? . 2_777
C(14) H(5) 3.583 ? . 2_677
C(14) H(7) 3.502 ? . 2_677
C(14) H(8) 3.275 ? . 2_777
H(1) Br(1) 3.546 ? . 1_445
H(1) Br(2) 3.365 ? . 1_445
H(1) S(3) 3.301 ? . 2_556
H(1) S(5) 3.377 ? . 2_556
H(2) Br(1) 3.181 ? . 1_445
H(2) Br(2) 3.463 ? . 1_445
H(2) S(6) 3.096 ? . 2_566
H(2) S(7) 3.264 ? . 2_566
H(3) Br(2) 2.810 ? . 1_445
H(3) Br(3) 3.190 ? . 1_545
H(3) H(7) 3.487 ? . 1_444
H(4) Br(1) 3.028 ? . 1_545
H(4) Br(3) 3.331 ? . 1_545
H(4) S(6) 3.541 ? . 2_666
H(5) Br(2) 3.184 ? . 1_556
H(5) Br(3) 3.437 ? . 2_566
H(5) Br(4) 3.480 ? . 2_566
H(5) C(14) 3.583 ? . 2_677
H(5) H(7) 2.986 ? . 2_677
H(5) H(10) 2.794 ? . 2_677
H(6) Br(2) 3.424 ? . 1_556
H(6) Br(2) 3.119 ? . 2_666
H(6) Br(3) 3.367 ? . 1_656
H(6) Br(3) 3.491 ? . 2_566
H(7) C(12) 3.509 ? . 2_677
H(7) C(13) 3.356 ? . 2_677
H(7) C(14) 3.502 ? . 2_677
H(7) H(3) 3.487 ? . 1_666
H(7) H(5) 2.986 ? . 2_677
H(7) H(7) 2.816 ? . 2_677
H(7) H(9) 3.485 ? . 2_777
H(7) H(10) 2.985 ? . 2_677
H(8) Br(3) 3.243 ? . 1_656
H(8) Br(4) 3.556 ? . 2_666
H(8) C(14) 3.275 ? . 2_777
H(8) H(8) 3.239 ? . 2_777
H(8) H(9) 2.442 ? . 2_777
H(8) H(10) 3.599 ? . 2_777
H(9) Br(3) 3.376 ? . 2_676
H(9) Br(4) 3.414 ? . 2_666
H(9) C(13) 3.274 ? . 2_777
H(9) H(7) 3.485 ? . 2_777
H(9) H(8) 2.442 ? . 2_777
H(9) H(9) 3.325 ? . 2_777
H(10) Br(2) 3.115 ? . 2_676
H(10) C(12) 3.582 ? . 2_677
H(10) H(5) 2.794 ? . 2_677
H(10) H(7) 2.985 ? . 2_677
H(10) H(8) 3.599 ? . 2_777

loop_
_geom_torsion_atom_site_label_1
_geom_torsion_atom_site_label_2
_geom_torsion_atom_site_label_3
_geom_torsion_atom_site_label_4
_geom_torsion
_geom_torsion_publ_flag
_geom_torsion_site_symmetry_1
_geom_torsion_site_symmetry_2
_geom_torsion_site_symmetry_3
_geom_torsion_site_symmetry_4
C(1) S(1) C(3) O(1) 173.7(11) ? . . . .
C(1) S(1) C(3) C(4) -2.8(12) ? . . . .
C(3) S(1) C(1) S(2) 4.4(9) ? . . . .
C(3) S(1) C(1) C(2) -177.6(12) ? . . . .
C(1) S(2) C(4) O(2) -176.5(11) ? . . . .
C(1) S(2) C(4) C(3) 2.4(12) ? . . . .
C(4) S(2) C(1) S(1) -4.3(9) ? . . . .
C(4) S(2) C(1) C(2) 177.7(12) ? . . . .
C(2) S(3) C(5) C(6) 1.8(11) ? . . . .
C(2) S(3) C(5) C(7) 179.9(7) ? . . . .
C(5) S(3) C(2) S(4) -2.3(8) ? . . . .
C(5) S(3) C(2) C(1) 176.6(11) ? . . . .
C(2) S(4) C(6) S(7) -179.4(8) ? . . . .
C(2) S(4) C(6) C(5) -0.9(10) ? . . . .
C(6) S(4) C(2) S(3) 2.1(8) ? . . . .
C(6) S(4) C(2) C(1) -176.8(11) ? . . . .
C(7) S(5) C(8) C(9) 1.7(13) ? . . . .
C(7) S(5) C(8) C(12) 178.8(13) ? . . . .
C(8) S(5) C(7) S(6) -0.9(8) ? . . . .
C(8) S(5) C(7) C(5) -178.3(10) ? . . . .
C(7) S(6) C(9) C(8) 1.1(12) ? . . . .
C(7) S(6) C(9) C(14) 177.3(13) ? . . . .
C(9) S(6) C(7) S(5) 0.1(7) ? . . . .
C(9) S(6) C(7) C(5) 177.3(12) ? . . . .
C(3) O(1) C(10) C(11) 40.6(16) ? . . . .
C(10) O(1) C(3) S(1) 170.1(10) ? . . . .
C(10) O(1) C(3) C(4) -13.7(19) ? . . . .
C(4) O(2) C(11) C(10) 45.7(16) ? . . . .
C(11) O(2) C(4) S(2) 159.9(10) ? . . . .
C(11) O(2) C(4) C(3) -18.8(19) ? . . . .
S(1) C(1) C(2) S(3) 1.3(17) ? . . . .
S(1) C(1) C(2) S(4) -179.9(6) ? . . . .
S(2) C(1) C(2) S(3) 179.2(7) ? . . . .
S(2) C(1) C(2) S(4) -2.0(17) ? . . . .
S(1) C(3) C(4) S(2) 0.3(12) ? . . . .
S(1) C(3) C(4) O(2) 179.0(11) ? . . . .
O(1) C(3) C(4) S(2) -175.9(11) ? . . . .
O(1) C(3) C(4) O(2) 3(2) ? . . . .
S(3) C(5) C(6) S(4) -0.6(12) ? . . . .
S(3) C(5) C(6) S(7) 177.7(8) ? . . . .
S(3) C(5) C(7) S(5) 0.2(11) ? . . . .
S(3) C(5) C(7) S(6) -176.9(7) ? . . . .
C(6) C(5) C(7) S(5) 178.2(10) ? . . . .
C(6) C(5) C(7) S(6) 1.1(19) ? . . . .
C(7) C(5) C(6) S(4) -178.5(10) ? . . . .
C(7) C(5) C(6) S(7) -0.2(17) ? . . . .
S(5) C(8) C(9) S(6) -2.0(16) ? . . . .
S(5) C(8) C(9) C(14) -178.8(10) ? . . . .
S(5) C(8) C(12) C(13) 175.1(11) ? . . . .
C(9) C(8) C(12) C(13) -7.7(16) ? . . . .
C(12) C(8) C(9) S(6) -179.5(9) ? . . . .
C(12) C(8) C(9) C(14) 3.6(17) ? . . . .
S(6) C(9) C(14) C(13) -174.1(12) ? . . . .
C(8) C(9) C(14) C(13) 2.2(16) ? . . . .
O(1) C(10) C(11) O(2) -59.0(16) ? . . . .
C(8) C(12) C(13) C(14) 8.9(15) ? . . . .
C(12) C(13) C(14) C(9) -7.1(15) ? . . . .
